data_4061939
loop_
_publ_author_name
'Roesky, Peter W.'
'B\"urgstein, Markus R.'

_publ_section_title
;
Chiral Bridged Aminotroponiminate Complexes of the heavy Lanthanides
;
_journal_issue 7
_journal_name_full Organometallics
_journal_page_first 1372
_journal_page_last 1375
_journal_paper_doi 10.1021/om0209428
_journal_volume 22
_journal_year 2003
_chemical_formula_sum 'C38 H58 Cl Lu N4 O3'
_chemical_formula_weight 829.30
_space_group_IT_number 19
_symmetry_cell_setting orthorhombic
_symmetry_space_group_name_Hall 'P 2ac 2ab'
_symmetry_space_group_name_H-M 'P 21 21 21'
_cell_angle_alpha 90.00
_cell_angle_beta 90.00
_cell_angle_gamma 90.00
_cell_formula_units_Z 4
_cell_length_a 10.090(2)
_cell_length_b 16.900(3)
_cell_length_c 22.530(5)
_cell_measurement_temperature 203(2)
_cell_volume 3841.8(13)
_diffrn_ambient_temperature 203(2)
_exptl_crystal_density_diffrn 1.434
_refine_ls_R_factor_obs 0.0349
_refine_ls_wR_factor_obs 0.0925
_cod_duplicate_entry 4061937
_cod_database_code 4061939

loop_
_symmetry_equiv_pos_as_xyz
'x, y, z'
'-x+1/2, -y, z+1/2'
'-x, y+1/2, -z+1/2'
'x+1/2, -y+1/2, -z'

loop_
_atom_site_aniso_label
_atom_site_aniso_U_11
_atom_site_aniso_U_22
_atom_site_aniso_U_33
_atom_site_aniso_U_23
_atom_site_aniso_U_13
_atom_site_aniso_U_12
Lu 0.03315(11) 0.02445(10) 0.01739(9) 0.00062(6) -0.00120(7) 0.00147(6)
Cl 0.0364(8) 0.0641(8) 0.0420(6) 0.0075(6) -0.0088(5) 0.0079(6)
O1 0.036(2) 0.050(2) 0.023(2) -0.0025(14) -0.0017(14) 0.002(2)
N1 0.028(2) 0.026(2) 0.020(2) -0.0028(14) 0.0016(13) 0.0002(15)
N2 0.039(2) 0.024(2) 0.0161(14) -0.0020(12) -0.0005(14) 0.004(2)
N3 0.051(3) 0.028(2) 0.016(2) -0.0009(14) -0.001(2) 0.006(2)
N4 0.046(3) 0.033(2) 0.024(2) 0.007(2) -0.004(2) 0.002(2)
C1 0.034(3) 0.027(2) 0.017(2) -0.0023(14) 0.002(2) -0.001(2)
C2 0.051(3) 0.035(2) 0.019(2) -0.001(2) 0.005(2) 0.006(2)
C3 0.052(3) 0.045(3) 0.018(2) 0.002(2) 0.000(2) -0.007(2)
C4 0.057(4) 0.049(3) 0.026(2) 0.009(2) -0.016(2) -0.002(3)
C5 0.043(3) 0.039(3) 0.037(3) 0.008(2) -0.010(2) 0.004(2)
C6 0.028(3) 0.037(2) 0.025(2) 0.000(2) -0.003(2) 0.004(2)
C7 0.033(3) 0.022(2) 0.019(2) 0.0048(15) 0.000(2) 0.001(2)
C8 0.034(2) 0.032(2) 0.018(2) -0.003(2) -0.002(2) 0.005(2)
C9 0.043(3) 0.033(2) 0.027(2) 0.000(2) 0.002(2) 0.005(2)
C10 0.075(4) 0.029(2) 0.031(3) -0.006(2) -0.003(3) 0.010(2)
C11 0.092(5) 0.031(3) 0.033(3) -0.012(2) -0.004(3) 0.009(3)
C12 0.085(5) 0.034(3) 0.025(2) -0.011(2) 0.003(2) 0.017(3)
C13 0.053(3) 0.030(2) 0.017(2) -0.001(2) -0.004(2) 0.006(2)
C14 0.041(3) 0.035(2) 0.015(2) -0.002(2) 0.001(2) -0.001(2)
C15 0.061(4) 0.044(3) 0.023(2) 0.002(2) -0.009(2) -0.003(3)
C16 0.079(5) 0.043(3) 0.022(2) -0.001(2) -0.017(3) -0.006(3)
C17 0.093(5) 0.061(4) 0.018(2) 0.001(2) -0.015(3) 0.004(3)
C18 0.077(4) 0.059(3) 0.021(2) 0.013(2) 0.002(3) -0.004(3)
C19 0.061(4) 0.051(3) 0.019(2) 0.010(2) 0.002(2) -0.007(3)
C20 0.037(3) 0.037(2) 0.021(2) 0.005(2) -0.003(2) 0.000(2)
C21 0.041(3) 0.031(2) 0.028(2) -0.006(2) 0.000(2) 0.002(2)
C22 0.041(4) 0.049(3) 0.041(3) -0.003(2) 0.013(2) 0.010(2)
C23 0.049(4) 0.033(3) 0.066(4) -0.002(3) 0.015(3) 0.004(2)
C24 0.057(4) 0.036(3) 0.030(3) 0.006(2) -0.004(2) -0.007(2)
C25 0.081(5) 0.045(3) 0.044(3) 0.000(3) 0.005(3) -0.007(3)
C26 0.064(5) 0.050(3) 0.063(4) 0.006(3) -0.011(4) -0.014(3)

loop_
_atom_site_label
_atom_site_type_symbol
_atom_site_fract_x
_atom_site_fract_y
_atom_site_fract_z
_atom_site_U_iso_or_equiv
_atom_site_thermal_displace_type
_atom_site_occupancy
_atom_site_calc_flag
_atom_site_refinement_flags
_atom_site_disorder_group
Lu Lu 0.88200(2) 0.559857(9) 0.623757(7) 0.02500(7) Uani 1 d . .
Cl Cl 1.1218(2) 0.52945(10) 0.64543(6) 0.0475(3) Uani 1 d . .
O1 O 0.6663(4) 0.5332(2) 0.59424(15) 0.0364(8) Uani 1 d . .
O2 O 0.4516(15) 0.6832(9) 0.7523(7) 0.175(5) Uiso 1 d . .
O3 O 0.7604(18) 0.7858(10) 0.9067(7) 0.198(6) Uiso 1 d . .
N1 N 0.9239(4) 0.5639(2) 0.52050(15) 0.0248(7) Uani 1 d . .
N2 N 0.8583(4) 0.6853(2) 0.58693(14) 0.0266(8) Uani 1 d . .
N3 N 0.8463(5) 0.6427(2) 0.7009(2) 0.0318(9) Uani 1 d . .
N4 N 0.8194(5) 0.4880(3) 0.7098(2) 0.0342(10) Uani 1 d . .
C1 C 0.8845(6) 0.6283(3) 0.4919(2) 0.0257(8) Uani 1 d . .
C2 C 0.9091(6) 0.6423(3) 0.4298(2) 0.0349(11) Uani 1 d . .
H2 H 0.9788(6) 0.6121(3) 0.4139(2) 0.042 Uiso 1 calc R .
C3 C 0.8479(6) 0.6925(3) 0.3895(2) 0.0385(12) Uani 1 d . .
H3 H 0.8836(6) 0.6914(3) 0.3510(2) 0.046 Uiso 1 calc R .
C4 C 0.7440(7) 0.7432(4) 0.3971(2) 0.0439(14) Uani 1 d . .
H4 H 0.7064(7) 0.7656(4) 0.3628(2) 0.053 Uiso 1 calc R .
C5 C 0.6899(6) 0.7643(3) 0.4508(2) 0.0396(12) Uani 1 d . .
H5 H 0.6157(6) 0.7977(3) 0.4483(2) 0.048 Uiso 1 calc R .
C6 C 0.7266(5) 0.7443(3) 0.5081(2) 0.0300(9) Uani 1 d . .
H6 H 0.6797(5) 0.7714(3) 0.5379(2) 0.036 Uiso 1 calc R .
C7 C 0.8233(5) 0.6897(2) 0.5299(2) 0.0245(9) Uani 1 d . .
C8 C 0.8163(5) 0.7480(3) 0.6280(2) 0.0281(8) Uani 1 d . .
H8 H 0.7182(5) 0.7486(3) 0.6291(2) 0.034 Uiso 1 calc R .
C9 C 0.8648(6) 0.8323(3) 0.6130(2) 0.0343(10) Uani 1 d . .
H9A H 0.9618(6) 0.8339(3) 0.6144(2) 0.041 Uiso 1 calc R .
H9B H 0.8369(6) 0.8462(3) 0.5726(2) 0.041 Uiso 1 calc R .
C10 C 0.8088(7) 0.8919(3) 0.6565(2) 0.0451(14) Uani 1 d . .
H10A H 0.7125(7) 0.8949(3) 0.6512(2) 0.054 Uiso 1 calc R .
H10B H 0.8458(7) 0.9442(3) 0.6477(2) 0.054 Uiso 1 calc R .
C11 C 0.8389(9) 0.8709(3) 0.7208(3) 0.052(2) Uani 1 d . .
H11A H 0.7913(9) 0.9071(3) 0.7473(3) 0.063 Uiso 1 calc R .
H11B H 0.9341(9) 0.8769(3) 0.7283(3) 0.063 Uiso 1 calc R .
C12 C 0.7957(8) 0.7834(3) 0.7342(2) 0.048(2) Uani 1 d . .
H12A H 0.8189(8) 0.7695(3) 0.7751(2) 0.058 Uiso 1 calc R .
H12B H 0.6995(8) 0.7782(3) 0.7296(2) 0.058 Uiso 1 calc R .
C13 C 0.8670(6) 0.7277(3) 0.6906(2) 0.0332(11) Uani 1 d . .
H13 H 0.9633(6) 0.7388(3) 0.6923(2) 0.040 Uiso 1 calc R .
C14 C 0.8825(6) 0.6103(3) 0.7532(2) 0.0300(9) Uani 1 d . .
C15 C 0.9612(7) 0.6513(4) 0.7960(2) 0.0427(13) Uani 1 d . .
H15 H 0.9979(7) 0.6991(4) 0.7823(2) 0.051 Uiso 1 calc R .
C16 C 0.9926(8) 0.6329(3) 0.8536(2) 0.048(2) Uani 1 d . .
H16 H 1.0552(8) 0.6668(3) 0.8712(2) 0.058 Uiso 1 calc R .
C17 C 0.9474(9) 0.5729(4) 0.8903(2) 0.058(2) Uani 1 d . .
H17 H 0.9760(9) 0.5733(4) 0.9301(2) 0.069 Uiso 1 calc R .
C18 C 0.8634(7) 0.5124(4) 0.8731(2) 0.0522(14) Uani 1 d . .
H18 H 0.8340(7) 0.4795(4) 0.9041(2) 0.063 Uiso 1 calc R .
C19 C 0.8163(7) 0.4928(4) 0.8175(2) 0.0438(13) Uani 1 d . .
H19 H 0.7566(7) 0.4500(4) 0.8174(2) 0.053 Uiso 1 calc R .
C20 C 0.8416(5) 0.5258(3) 0.7596(2) 0.0318(10) Uani 1 d . .
C21 C 0.9885(6) 0.4995(3) 0.4859(2) 0.0336(10) Uani 1 d . .
H21 H 0.9489(6) 0.4983(3) 0.4457(2) 0.040 Uiso 1 calc R .
C22 C 1.1385(6) 0.5165(4) 0.4799(3) 0.0438(13) Uani 1 d . .
H22A H 1.1785(11) 0.4771(17) 0.4542(18) 0.066 Uiso 1 calc R .
H22B H 1.1797(10) 0.5143(28) 0.5188(4) 0.066 Uiso 1 calc R .
H22C H 1.1512(6) 0.5687(12) 0.4629(20) 0.066 Uiso 1 calc R .
C23 C 0.9629(7) 0.4207(3) 0.5157(3) 0.050(2) Uani 1 d . .
H23A H 1.0070(43) 0.3790(5) 0.4936(13) 0.074 Uiso 1 calc R .
H23B H 0.8684(8) 0.4105(15) 0.5167(21) 0.074 Uiso 1 calc R .
H23C H 0.9971(46) 0.4220(11) 0.5559(8) 0.074 Uiso 1 calc R .
C24 C 0.7805(7) 0.4037(3) 0.7122(2) 0.0412(13) Uani 1 d . .
H24 H 0.8213(7) 0.3797(3) 0.7479(2) 0.049 Uiso 1 calc R .
C25 C 0.8370(9) 0.3612(4) 0.6567(3) 0.057(2) Uani 1 d . .
H25A H 0.7924(40) 0.3806(24) 0.6214(4) 0.085 Uiso 1 calc R .
H25B H 0.8225(51) 0.3046(5) 0.6603(12) 0.085 Uiso 1 calc R .
H25C H 0.9312(14) 0.3717(27) 0.6536(14) 0.085 Uiso 1 calc R .
C26 C 0.6286(9) 0.3940(4) 0.7170(3) 0.059(2) Uani 1 d . .
H26A H 0.6064(10) 0.3382(4) 0.7178(27) 0.089 Uiso 1 calc R .
H26B H 0.5865(9) 0.4187(32) 0.6830(14) 0.089 Uiso 1 calc R .
H26C H 0.5975(11) 0.4190(31) 0.7531(14) 0.089 Uiso 1 calc R .
C27A C 0.6140(14) 0.4919(9) 0.5410(6) 0.032(3) Uiso 0.50 d P 1
H27A H 0.6033(14) 0.4350(9) 0.5480(6) 0.039 Uiso 0.50 calc PR 1
H27B H 0.6709(14) 0.5001(9) 0.5063(6) 0.039 Uiso 0.50 calc PR 1
C27B C 0.6152(15) 0.5109(9) 0.5363(6) 0.035(4) Uiso 0.50 d P 2
H27C H 0.6847(15) 0.5181(9) 0.5064(6) 0.042 Uiso 0.50 calc PR 2
H27D H 0.5905(15) 0.4548(9) 0.5368(6) 0.042 Uiso 0.50 calc PR 2
C28A C 0.4743(17) 0.5352(10) 0.5336(7) 0.053(3) Uiso 0.50 d P 1
H28A H 0.4816(17) 0.5804(10) 0.5066(7) 0.063 Uiso 0.50 calc PR 1
H28B H 0.4073(17) 0.4985(10) 0.5183(7) 0.063 Uiso 0.50 calc PR 1
C28B C 0.5058(15) 0.5558(9) 0.5209(6) 0.047(3) Uiso 0.50 d P 2
H28C H 0.4329(15) 0.5214(9) 0.5082(6) 0.056 Uiso 0.50 calc PR 2
H28D H 0.5279(15) 0.5917(9) 0.4882(6) 0.056 Uiso 0.50 calc PR 2
C29A C 0.4395(21) 0.5621(13) 0.5951(9) 0.082(5) Uiso 0.50 d P 1
H29A H 0.4003(21) 0.6151(13) 0.5943(9) 0.099 Uiso 0.50 calc PR 1
H29B H 0.3766(21) 0.5255(13) 0.6137(9) 0.099 Uiso 0.50 calc PR 1
C29B C 0.4670(12) 0.6014(7) 0.5741(5) 0.037(2) Uiso 0.50 d P 2
H29C H 0.4639(12) 0.6579(7) 0.5644(5) 0.044 Uiso 0.50 calc PR 2
H29D H 0.3784(12) 0.5851(7) 0.5870(5) 0.044 Uiso 0.50 calc PR 2
C30A C 0.5563(10) 0.5625(8) 0.6250(5) 0.034(2) Uiso 0.50 d P 1
H30A H 0.5453(10) 0.5313(8) 0.6614(5) 0.041 Uiso 0.50 calc PR 1
H30B H 0.5755(10) 0.6171(8) 0.6370(5) 0.041 Uiso 0.50 calc PR 1
C30B C 0.5610(11) 0.5882(9) 0.6214(6) 0.035(3) Uiso 0.50 d P 2
H30C H 0.5180(11) 0.5631(9) 0.6555(6) 0.042 Uiso 0.50 calc PR 2
H30D H 0.6010(11) 0.6382(9) 0.6342(6) 0.042 Uiso 0.50 calc PR 2
C31 C 0.5222(30) 0.6471(17) 0.8021(13) 0.236(13) Uiso 1 d . .
H31A H 0.6075(30) 0.6256(17) 0.7889(13) 0.283 Uiso 1 calc R .
H31B H 0.5385(30) 0.6863(17) 0.8333(13) 0.283 Uiso 1 calc R .
C32 C 0.4400(26) 0.5859(14) 0.8235(11) 0.191(9) Uiso 1 d . .
H32A H 0.3999(26) 0.6007(14) 0.8615(11) 0.229 Uiso 1 calc R .
H32B H 0.4905(26) 0.5369(14) 0.8288(11) 0.229 Uiso 1 calc R .
C33 C 0.3383(20) 0.5762(10) 0.7777(8) 0.142(5) Uiso 1 d . .
H33A H 0.3658(20) 0.5381(10) 0.7473(8) 0.170 Uiso 1 calc R .
H33B H 0.2534(20) 0.5595(10) 0.7947(8) 0.170 Uiso 1 calc R .
C34 C 0.3316(17) 0.6535(9) 0.7548(7) 0.124(5) Uiso 1 d . .
H34A H 0.2923(17) 0.6526(9) 0.7151(7) 0.149 Uiso 1 calc R .
H34B H 0.2757(17) 0.6864(9) 0.7804(7) 0.149 Uiso 1 calc R .
C35 C 0.6477(18) 0.8336(11) 0.9061(8) 0.140(5) Uiso 1 d . .
H35A H 0.5937(18) 0.8218(11) 0.8711(8) 0.168 Uiso 1 calc R .
H35B H 0.6733(18) 0.8895(11) 0.9047(8) 0.168 Uiso 1 calc R .
C36 C 0.5734(19) 0.8178(12) 0.9594(8) 0.148(6) Uiso 1 d . .
H36A H 0.5078(19) 0.7760(12) 0.9526(8) 0.178 Uiso 1 calc R .
H36B H 0.5274(19) 0.8655(12) 0.9730(8) 0.178 Uiso 1 calc R .
C37 C 0.6711(14) 0.7928(8) 1.0023(6) 0.110(4) Uiso 1 d . .
H37A H 0.7158(14) 0.8387(8) 1.0197(6) 0.132 Uiso 1 calc R .
H37B H 0.6292(14) 0.7624(8) 1.0342(6) 0.132 Uiso 1 calc R .
C38 C 0.7636(17) 0.7447(9) 0.9706(6) 0.116(4) Uiso 1 d . .
H38A H 0.7344(17) 0.6894(9) 0.9686(6) 0.139 Uiso 1 calc R .
H38B H 0.8522(17) 0.7470(9) 0.9883(6) 0.139 Uiso 1 calc R .

loop_
_geom_bond_atom_site_label_1
_geom_bond_atom_site_label_2
_geom_bond_distance
_geom_bond_site_symmetry_2
_geom_bond_publ_flag
Lu N3 2.262(4) . ?
Lu N2 2.289(4) . ?
Lu O1 2.320(4) . ?
Lu N1 2.365(3) . ?
Lu N4 2.374(4) . ?
Lu Cl 2.521(2) . ?
O1 C30A 1.399(11) . ?
O1 C27B 1.453(14) . ?
O1 C27A 1.485(13) . ?
O1 C30B 1.539(13) . ?
O2 C34 1.31(2) . ?
O2 C31 1.46(3) . ?
O3 C35 1.39(2) . ?
O3 C38 1.60(2) . ?
N1 C1 1.326(6) . ?
N1 C21 1.488(6) . ?
N2 C7 1.334(5) . ?
N2 C8 1.469(5) . ?
N3 C14 1.349(6) . ?
N3 C13 1.469(6) . ?
N4 C20 1.310(6) . ?
N4 C24 1.479(7) . ?
C1 C2 1.439(6) . ?
C1 C7 1.480(6) . ?
C2 C3 1.388(7) . ?
C3 C4 1.365(9) . ?
C4 C5 1.375(9) . ?
C5 C6 1.384(7) . ?
C6 C7 1.430(6) . ?
C8 C13 1.539(6) . ?
C8 C9 1.545(6) . ?
C9 C10 1.514(7) . ?
C10 C11 1.524(8) . ?
C11 C12 1.570(9) . ?
C12 C13 1.539(7) . ?
C14 C15 1.428(7) . ?
C14 C20 1.494(7) . ?
C15 C16 1.372(7) . ?
C16 C17 1.386(9) . ?
C17 C18 1.384(10) . ?
C18 C19 1.380(8) . ?
C19 C20 1.443(6) . ?
C21 C23 1.515(8) . ?
C21 C22 1.546(9) . ?
C24 C26 1.545(11) . ?
C24 C25 1.551(9) . ?
C27A C28A 1.60(2) . ?
C27B C28B 1.38(2) . ?
C28A C29A 1.50(3) . ?
C28B C29B 1.48(2) . ?
C29A C30A 1.36(2) . ?
C29B C30B 1.44(2) . ?
C31 C32 1.41(3) . ?
C32 C33 1.46(3) . ?
C33 C34 1.41(2) . ?
C35 C36 1.44(2) . ?
C36 C37 1.44(2) . ?
C37 C38 1.43(2) . ?
